data_7125155
loop_
_publ_author_name
'Lekin, Kristina'
'Ogata, Kazuma'
'Maclean, Adrian'
'Mailman, Aaron'
'Winter, Stephen M.'
'Assoud, Abdeljalil'
'Mito, Masaki'
'Tse, John S.'
'Desgreniers, Serge'
'Hirao, Naohisa'
'Dube, Paul A.'
'Oakley, Richard T.'

_publ_section_title
;
 Pushing T<sub>C</sub> to 27.5 K in a heavy atom radical ferromagnet.
;
_journal_issue 96
_journal_name_full 'Chemical communications (Cambridge, England)'
_journal_page_first 13877
_journal_page_last 13880
_journal_paper_doi 10.1039/c6cc07142b
_journal_volume 52
_journal_year 2016
_chemical_formula_moiety 'C7 H5 I N3 Se4'
_chemical_formula_sum 'C7 H5 I N3 Se4'
_chemical_formula_weight 573.88
_chemical_melting_point_gt 400
_chemical_name_common IBPSSEt
_chemical_name_systematic
;
8-iodo-4-ethyl-4H-bis[1,2,3]diselenazolo[4,5-b:5',4'-e]pyridin-2-yl
;
_space_group_crystal_system tetragonal
_space_group_IT_number 113
_space_group_name_Hall 'P -4 2ab'
_space_group_name_H-M_alt 'P -4 21 m'
_atom_sites_solution_hydrogens geom
_atom_sites_solution_primary direct
_atom_sites_solution_secondary difmap
_audit_creation_method SHELXL-2014
_cell_angle_alpha 90.00
_cell_angle_beta 90.00
_cell_angle_gamma 90.00
_cell_formula_units_Z 4
_cell_length_a 16.4704(6)
_cell_length_b 16.4704(6)
_cell_length_c 4.2345(2)
_cell_measurement_reflns_used 680
_cell_measurement_temperature 296(2)
_cell_measurement_theta_max 30.0
_cell_measurement_theta_min 1.5
_cell_volume 1148.71(8)
_computing_cell_refinement 'SMART, 'Bruker APEX II'
_computing_data_collection 'Bruker SMART APEX II'
_computing_data_reduction 'SAINT, 'Bruker APEX II'
_computing_molecular_graphics Mercury
_computing_structure_refinement 'SHELXL-2014 (Sheldrick, 2014)'
_computing_structure_solution 'SHELXL-2014 (Sheldrick, 2014)'
_diffrn_ambient_temperature 296(2)
_diffrn_measured_fraction_theta_full 0.992
_diffrn_measured_fraction_theta_max 0.993
_diffrn_measurement_device_type 'BRUKER SMART APEX II'
_diffrn_measurement_method 'Omega scan'
_diffrn_radiation_monochromator graphite
_diffrn_radiation_source 'fine-focus sealed tube'
_diffrn_radiation_type MoK\a
_diffrn_radiation_wavelength 0.71073
_diffrn_reflns_av_R_equivalents 0.1333
_diffrn_reflns_av_unetI/netI 0.0804
_diffrn_reflns_Laue_measured_fraction_full 0.992
_diffrn_reflns_Laue_measured_fraction_max 0.993
_diffrn_reflns_limit_h_max 23
_diffrn_reflns_limit_h_min -22
_diffrn_reflns_limit_k_max 22
_diffrn_reflns_limit_k_min -22
_diffrn_reflns_limit_l_max 4
_diffrn_reflns_limit_l_min -5
_diffrn_reflns_number 21522
_diffrn_reflns_point_group_measured_fraction_full 0.995
_diffrn_reflns_point_group_measured_fraction_max 0.996
_diffrn_reflns_theta_full 25.242
_diffrn_reflns_theta_max 29.973
_diffrn_reflns_theta_min 4.462
_diffrn_standards_decay_% 0'
_diffrn_standards_interval_time 4.5
_diffrn_standards_number 3
_exptl_absorpt_coefficient_mu 15.430
_exptl_absorpt_correction_T_max 0.7460
_exptl_absorpt_correction_T_min 0.6029
_exptl_absorpt_correction_type multi-scan
_exptl_absorpt_process_details SADABS
_exptl_crystal_colour black
_exptl_crystal_density_diffrn 3.318
_exptl_crystal_description needle
_exptl_crystal_F_000 1028
_exptl_crystal_size_max 0.240
_exptl_crystal_size_mid 0.010
_exptl_crystal_size_min 0.005
_refine_diff_density_max 1.019
_refine_diff_density_min -1.004
_refine_diff_density_rms 0.200
_refine_ls_abs_structure_details 'Flack H D (1983), Acta Cryst. A39, 876-881'
_refine_ls_abs_structure_Flack 0.05(3)
_refine_ls_extinction_coef 0.0009(2)
_refine_ls_extinction_expression Fc^*^=kFc[1+0.001xFc^2^\l^3^/sin(2\q)]^-1/4^
_refine_ls_extinction_method SHELXL
_refine_ls_goodness_of_fit_ref 1.032
_refine_ls_hydrogen_treatment constr
_refine_ls_matrix_type full
_refine_ls_number_parameters 77
_refine_ls_number_reflns 1732
_refine_ls_number_restraints 0
_refine_ls_restrained_S_all 1.032
_refine_ls_R_factor_all 0.0974
_refine_ls_R_factor_gt 0.0509
_refine_ls_shift/su_max 0.000
_refine_ls_shift/su_mean 0.000
_refine_ls_structure_factor_coef Fsqd
_refine_ls_weighting_details 'calc w=1/[\s^2^(Fo^2^)+(0.0252P)^2^+3.1755P] where P=(Fo^2^+2Fc^2^)/3'
_refine_ls_weighting_scheme calc
_refine_ls_wR_factor_gt 0.0711
_refine_ls_wR_factor_ref 0.0820
_reflns_Friedel_coverage 0.698
_reflns_Friedel_fraction_full 1.000
_reflns_Friedel_fraction_max 1.000
_reflns_number_gt 1176
_reflns_number_total 1732
_reflns_threshold_expression 'I > 2\s(I)'
_cod_data_source_file c6cc07142b3.cif
_cod_data_source_block 1c_0GPa
_cod_depositor_comments
;
The following automatic conversions were performed:

data name '_chemical_melting_point' was changed to
'_chemical_melting_point_gt' since the value was specified as 'more
than' ('>') a certain temperature.

Automatic conversion script
Id: cif_fix_values 6909 2019-04-08 15:41:33Z antanas 
;
_cod_original_cell_volume 1148.71(10)
_cod_database_code 7125155
_shelx_space_group_comment
;
The symmetry employed for this shelxl refinement is uniquely defined
by the following loop, which should always be used as a source of
symmetry information in preference to the above space-group names.
They are only intended as comments.
;
_shelx_estimated_absorpt_t_min 0.119
_shelx_estimated_absorpt_t_max 0.927

loop_
_symmetry_equiv_pos_as_xyz
'x, y, z'
'-x, -y, z'
'y, -x, -z'
'-y, x, -z'
'-x+1/2, y+1/2, -z'
'x+1/2, -y+1/2, -z'
'-y+1/2, -x+1/2, z'
'y+1/2, x+1/2, z'

loop_
_atom_site_label
_atom_site_type_symbol
_atom_site_fract_x
_atom_site_fract_y
_atom_site_fract_z
_atom_site_U_iso_or_equiv
_atom_site_adp_type
_atom_site_occupancy
_atom_site_symmetry_multiplicity
_atom_site_calc_flag
_atom_site_refinement_flags
I1 I 0.08033(4) 0.41967(4) -0.1784(2) 0.0461(3) Uani 1 2 d S
Se1 Se 0.06605(5) 0.10138(5) 0.2652(2) 0.0311(2) Uani 1 1 d .
Se2 Se 0.02926(5) 0.22497(6) 0.0239(3) 0.0364(3) Uani 1 1 d .
N1 N 0.1627(4) 0.1381(4) 0.4070(17) 0.0288(17) Uani 1 1 d .
N2 N 0.2553(4) 0.2447(4) 0.440(2) 0.024(2) Uani 1 2 d S
C1 C 0.1825(5) 0.2125(5) 0.3311(18) 0.0234(18) Uani 1 1 d .
C2 C 0.1309(5) 0.2656(5) 0.1486(19) 0.0260(19) Uani 1 1 d .
C3 C 0.1580(5) 0.3420(5) 0.064(3) 0.031(3) Uani 1 2 d S
C4 C 0.3055(5) 0.1945(5) 0.651(3) 0.025(3) Uani 1 2 d S
H4A H 0.3365 0.2301 0.7844 0.030 Uiso 1 1 d R
C5 C 0.3624(5) 0.1376(5) 0.484(3) 0.039(3) Uani 1 2 d S
H5B H 0.3307 0.1023 0.3509 0.058 Uiso 1 1 d R
H5A H 0.3941 0.1060 0.6341 0.058 Uiso 1 2 d SR

loop_
_atom_site_aniso_label
_atom_site_aniso_U_11
_atom_site_aniso_U_22
_atom_site_aniso_U_33
_atom_site_aniso_U_23
_atom_site_aniso_U_13
_atom_site_aniso_U_12
I1 0.0316(3) 0.0316(3) 0.0750(6) 0.0141(3) -0.0141(3) 0.0043(4)
Se1 0.0237(4) 0.0223(4) 0.0474(5) 0.0004(4) 0.0018(4) -0.0033(3)
Se2 0.0240(5) 0.0275(5) 0.0576(6) 0.0031(5) -0.0072(5) -0.0021(4)
N1 0.022(4) 0.022(4) 0.042(5) -0.002(3) 0.001(3) 0.001(3)
N2 0.021(3) 0.021(3) 0.031(5) 0.002(3) -0.002(3) 0.003(4)
C1 0.022(4) 0.025(5) 0.023(4) -0.005(4) 0.007(4) 0.003(3)
C2 0.018(4) 0.018(4) 0.042(5) -0.001(4) 0.001(4) 0.009(3)
C3 0.022(4) 0.022(4) 0.049(8) 0.000(4) 0.000(4) 0.003(5)
C4 0.023(4) 0.023(4) 0.030(7) 0.010(4) -0.010(4) -0.001(5)
C5 0.031(4) 0.031(4) 0.055(9) -0.005(5) 0.005(5) 0.007(6)

loop_
_atom_type_symbol
_atom_type_description
_atom_type_scat_dispersion_real
_atom_type_scat_dispersion_imag
_atom_type_scat_source
C C 0.0033 0.0016 'International Tables Vol C Tables 4.2.6.8 and 6.1.1.4'
H H 0.0000 0.0000 'International Tables Vol C Tables 4.2.6.8 and 6.1.1.4'
N N 0.0061 0.0033 'International Tables Vol C Tables 4.2.6.8 and 6.1.1.4'
Se Se -0.0929 2.2259 'International Tables Vol C Tables 4.2.6.8 and 6.1.1.4'
I I -0.4742 1.8119 'International Tables Vol C Tables 4.2.6.8 and 6.1.1.4'

loop_
_geom_angle_atom_site_label_1
_geom_angle_atom_site_label_2
_geom_angle_atom_site_label_3
_geom_angle
_geom_angle_site_symmetry_1
_geom_angle_site_symmetry_3
N1 Se1 Se2 94.7(2) . .
C2 Se2 Se1 87.5(2) . .
C1 N1 Se1 116.9(6) . .
C1 N2 C1 123.2(10) . 7
C1 N2 C4 118.2(5) . .
C1 N2 C4 118.2(5) 7 .
N1 C1 N2 119.4(7) . .
N1 C1 C2 123.5(8) . .
N2 C1 C2 117.1(8) . .
C3 C2 C1 120.0(8) . .
C3 C2 Se2 122.6(6) . .
C1 C2 Se2 117.4(6) . .
C2 C3 C2 121.4(11) 7 .
C2 C3 I1 119.3(5) 7 .
C2 C3 I1 119.3(5) . .
N2 C4 C5 114.5(10) . .
N2 C4 H4A 108.2 . .
C5 C4 H4A 109.0 . .
C4 C5 H5B 108.3 . .
C4 C5 H5A 111.2 . .
H5B C5 H5A 110.4 . .

loop_
_geom_bond_atom_site_label_1
_geom_bond_atom_site_label_2
_geom_bond_distance
_geom_bond_site_symmetry_2
I1 C3 2.080(12) .
Se1 N1 1.805(7) .
Se1 Se2 2.3570(12) .
Se2 C2 1.878(8) .
N1 C1 1.308(10) .
N2 C1 1.391(9) .
N2 C1 1.391(9) 7
N2 C4 1.472(14) .
C1 C2 1.443(11) .
C2 C3 1.383(10) .
C3 C2 1.383(10) 7
C4 C5 1.502(16) .
C4 H4A 0.9600 .
C5 H5B 0.9649 .
C5 H5A 0.9726 .
